data_1573703
loop_
_publ_author_name
'Liu, Junxiang'
'Wang, Kangmin'
'Wan, Liqiu'
'Yang, Xianhui'
'Li, Bijin'

_publ_section_title
;
 Ruthenium-catalyzed C--H bond activation and annulation of
 phenothiazine-3-carbaldehydes: facile access to dual-emission materials
;
_journal_name_full 'Chemical Science'
_journal_paper_doi 10.1039/D4SC07825J
_journal_year 2025
_chemical_formula_moiety 'C71 H54 N5 O S, C F3 O3 S'
_chemical_formula_sum 'C72 H54 F3 N5 O4 S2'
_chemical_formula_weight 1174.32
_space_group_crystal_system triclinic
_space_group_IT_number 2
_space_group_name_Hall '-P 1'
_space_group_name_H-M_alt 'P -1'
_atom_sites_solution_hydrogens geom
_atom_sites_solution_primary dual
_audit_creation_date 2024-05-15
_audit_creation_method
;
Olex2 1.5
(compiled 2024.02.16 svn.r378c4104 for OlexSys, GUI svn.r6928)
;
_audit_update_record
;
2024-07-10 deposited with the CCDC.	2024-12-16 downloaded from the CCDC.
;
_cell_angle_alpha 100.582(2)
_cell_angle_beta 94.663(2)
_cell_angle_gamma 108.170(2)
_cell_formula_units_Z 2
_cell_length_a 11.8230(3)
_cell_length_b 13.6657(3)
_cell_length_c 23.0648(6)
_cell_measurement_reflns_used 14178
_cell_measurement_temperature 200.00(10)
_cell_measurement_theta_max 69.9930
_cell_measurement_theta_min 5.1800
_cell_volume 3442.01(16)
_computing_cell_refinement 'CrysAlisPro 1.171.41.117a (Rigaku OD, 2021)'
_computing_data_collection 'CrysAlisPro 1.171.41.117a (Rigaku OD, 2021)'
_computing_data_reduction 'CrysAlisPro 1.171.41.117a (Rigaku OD, 2021)'
_computing_molecular_graphics 'Olex2 1.5 (Dolomanov et al., 2009)'
_computing_publication_material 'Olex2 1.5 (Dolomanov et al., 2009)'
_computing_structure_refinement 'SHELXL 2018/3 (Sheldrick, 2015)'
_computing_structure_solution 'SHELXT 2018/2 (Sheldrick, 2018)'
_diffrn_ambient_environment N~2~
_diffrn_ambient_temperature 200.00(10)
_diffrn_detector 'CCD plate'
_diffrn_detector_area_resol_mean 16.0892
_diffrn_detector_type Eos
_diffrn_measured_fraction_theta_full 1.000
_diffrn_measured_fraction_theta_max 0.995
_diffrn_measurement_details
;
List of Runs (angles in degrees, time in seconds):

  # Type    Start    End  Width  t~exp~   \w     \q     \k     \f   Frames
#--------------------------------------------------------------------------
  1  \w    -20.00  60.00   1.00    1.49    --    0.00  77.00-150.00   80
  2  \w     27.00  65.00   1.00    1.49    --    0.00  57.00 -90.00   38
  3  \w    -10.00  32.00   1.00    1.49    --    0.00 -89.00  68.00   42
  4  \w    -12.00  80.00   1.00    5.95    --   54.00 -38.00 -90.00   92
  5  \w     19.00  53.00   1.00    5.95    --   54.00 -77.00 150.00   34
  6  \w     47.00 114.00   1.00    5.95    --   54.00  57.00-150.00   67
  7  \w     26.00 115.00   1.00    5.95    --   54.00  77.00 120.00   89
  8  \w     25.00 122.00   1.00    5.95    --   54.00  77.00  60.00   97
  9  \w     23.00  63.00   1.00    5.95    --   54.00-125.00 -60.00   40
 10  \w     46.00 111.00   1.00    5.95    --   54.00-125.00   0.00   65
 11  \w    101.00 135.00   1.00    5.95    --  108.00 -25.00-150.00   34
 12  \w     73.00 115.00   1.00    5.95    --  108.00 178.00-150.00   42
 13  \w     36.00 113.00   1.00    5.95    --  108.00-111.00-120.00   77
 14  \w     63.00 113.00   1.00    5.95    --  108.00-111.00  30.00   50
 15  \w    112.00 178.00   1.00    5.95    --  108.00  38.00  30.00   66
 16  \w     78.00 109.00   1.00    5.95    --  108.00 -38.00  90.00   31
 17  \w     47.00  73.00   1.00    5.95    --  108.00 -83.00-124.20   26
 18  \w     78.00 111.00   1.00    5.95    --  108.00-111.00 150.00   33
 19  \w     39.00  85.00   1.00    5.95    --  108.00 -50.00-150.00   46
 20  \w     83.00 112.00   1.00    5.95    --  108.00-111.00 -60.00   29
 21  \w     75.00 105.00   1.00    5.95    --  108.00  25.00  90.00   30
 22  \w    114.00 140.00   1.00    5.95    --  108.00  25.00  90.00   26
 23  \w    102.00 129.00   1.00    5.95    --  108.00 -50.00   0.00   27
 24  \w     83.00 113.00   1.00    5.95    --  108.00-111.00-180.00   30
 25  \w     37.00  72.00   1.00    5.95    --  108.00-111.00 -30.00   35
 26  \w     86.00 133.00   1.00    5.95    --  108.00  63.00   0.00   47
 27  \w     46.00 113.00   1.00    5.95    --  108.00-111.00  90.00   67
 28  \w     63.00 129.00   1.00    5.95    --  108.00 -38.00  30.00   66
 29  \w    119.00 150.00   1.00    5.95    --  108.00 178.00-120.00   31
 30  \w     64.00 129.00   1.00    5.95    --  108.00 -63.00-150.00   65
 31  \w     37.00  62.00   1.00    5.95    --  108.00 -38.00  90.00   25
 32  \w    104.00 129.00   1.00    5.95    --  108.00 -91.00-180.00   25
 33  \w    135.00 178.00   1.00    5.95    --  108.00 -12.00-180.00   43
 34  \w    127.00 175.00   1.00    5.95    --  108.00  25.00 150.00   48
 35  \w     55.00  85.00   1.00    5.95    --  108.00 -12.00-180.00   30
 36  \w     45.00 114.00   1.00    5.95    --  108.00 -77.00 150.00   69
 37  \w    120.00 161.00   1.00    5.95    --  108.00 111.00 -60.00   41
 38  \w    133.00 175.00   1.00    5.95    --  108.00  38.00-150.00   42
 39  \w     68.00 114.00   1.00    5.95    --  108.00 -63.00  30.00   46
 40  \w     96.00 122.00   1.00    5.95    --  108.00 -83.00-124.20   26
 41  \w     40.00  74.00   1.00    5.95    --  108.00 -63.00 -60.00   34
 42  \w    102.00 127.00   1.00    5.95    --  108.00 -63.00 -60.00   25
 43  \w     39.00 119.00   1.00    5.95    --  108.00 -77.00   0.00   80
 44  \w    101.00 127.00   1.00    5.95    --  108.00 111.00-180.00   26
 45  \w     87.00 139.00   1.00    5.95    --  108.00  50.00-120.00   52
 46  \w     87.00 177.00   1.00    5.95    --  108.00  50.00  90.00   90
 47  \w     83.00 121.00   1.00    5.95    --  108.00 -48.00 -26.05   38
 48  \w     93.00 122.00   1.00    5.95    --  108.00  38.00 -60.00   29
 49  \w    135.00 177.00   1.00    5.95    --  108.00  38.00 -60.00   42
 50  \w    100.00 130.00   1.00    5.95    --  108.00 -38.00 -60.00   30
 51  \w     69.00 120.00   1.00    5.95    --  108.00 -77.00 -90.00   51
 52  \w     44.00  82.00   1.00    5.95    --  108.00 -25.00  60.00   38
 53  \w     93.00 141.00   1.00    5.95    --  108.00 -25.00  60.00   48
 54  \w     88.00 113.00   1.00    5.95    --  108.00-111.00-150.00   25
 55  \w     69.00 107.00   1.00    5.95    --  108.00-111.00   0.00   38
 56  \w    145.00 176.00   1.00    5.95    --  108.00 111.00 -90.00   31
 57  \w     97.00 122.00   1.00    5.95    --  108.00 -89.00  68.00   25
 58  \w     45.00  72.00   1.00    5.95    --  108.00 -48.00 -26.05   27
;
_diffrn_measurement_device 'four-circle diffractometer'
_diffrn_measurement_device_type 'SuperNova, Dual, Cu at home/near, Eos'
_diffrn_measurement_method '\w scans'
_diffrn_orient_matrix_type 'CrysAlisPro convention (1999,Acta A55,543-557)'
_diffrn_orient_matrix_UB_11 -0.0666688000
_diffrn_orient_matrix_UB_12 -0.1127117000
_diffrn_orient_matrix_UB_13 -0.0370260000
_diffrn_orient_matrix_UB_21 -0.0751909000
_diffrn_orient_matrix_UB_22 -0.0242296000
_diffrn_orient_matrix_UB_23 0.0503375000
_diffrn_orient_matrix_UB_31 -0.0955635000
_diffrn_orient_matrix_UB_32 0.0388219000
_diffrn_orient_matrix_UB_33 -0.0285674000
_diffrn_radiation_monochromator mirror
_diffrn_radiation_probe x-ray
_diffrn_radiation_type 'Cu K\a'
_diffrn_radiation_wavelength 1.54184
_diffrn_reflns_av_R_equivalents 0.0640
_diffrn_reflns_av_unetI/netI 0.0484
_diffrn_reflns_Laue_measured_fraction_full 1.000
_diffrn_reflns_Laue_measured_fraction_max 0.995
_diffrn_reflns_limit_h_max 13
_diffrn_reflns_limit_h_min -14
_diffrn_reflns_limit_k_max 16
_diffrn_reflns_limit_k_min -15
_diffrn_reflns_limit_l_max 27
_diffrn_reflns_limit_l_min -28
_diffrn_reflns_number 40293
_diffrn_reflns_point_group_measured_fraction_full 1.000
_diffrn_reflns_point_group_measured_fraction_max 0.995
_diffrn_reflns_theta_full 67.684
_diffrn_reflns_theta_max 70.293
_diffrn_reflns_theta_min 1.970
_diffrn_source 'micro-focus sealed X-ray tube'
_diffrn_source_type 'SuperNova (Cu) X-ray Source'
_exptl_absorpt_coefficient_mu 1.163
_exptl_absorpt_correction_T_max 1.00000
_exptl_absorpt_correction_T_min 0.44849
_exptl_absorpt_correction_type multi-scan
_exptl_absorpt_process_details
;
CrysAlisPro 1.171.41.117a (Rigaku Oxford Diffraction, 2021)
Empirical absorption correction using spherical harmonics,
implemented in SCALE3 ABSPACK scaling algorithm.
;
_exptl_crystal_density_diffrn 1.133
_exptl_crystal_F_000 1224
_refine_diff_density_max 10.275
_refine_diff_density_min -0.955
_refine_diff_density_rms 0.421
_refine_ls_extinction_coef 0.0027(12)
_refine_ls_extinction_expression Fc^*^=kFc[1+0.001xFc^2^\l^3^/sin(2\q)]^-1/4^
_refine_ls_extinction_method 'SHELXL-2018/3 (Sheldrick 2018)'
_refine_ls_goodness_of_fit_ref 3.328
_refine_ls_hydrogen_treatment constr
_refine_ls_matrix_type full
_refine_ls_number_parameters 778
_refine_ls_number_reflns 13073
_refine_ls_number_restraints 0
_refine_ls_restrained_S_all 3.328
_refine_ls_R_factor_all 0.3465
_refine_ls_R_factor_gt 0.3244
_refine_ls_shift/su_max 0.007
_refine_ls_shift/su_mean 0.001
_refine_ls_structure_factor_coef Fsqd
_refine_ls_weighting_details 'w=1/[\s^2^(Fo^2^)+(0.2000P)^2^] where P=(Fo^2^+2Fc^2^)/3'
_refine_ls_weighting_scheme calc
_refine_ls_wR_factor_gt 0.6657
_refine_ls_wR_factor_ref 0.6974
_reflns_Friedel_coverage 0.000
_reflns_number_gt 9985
_reflns_number_total 13073
_reflns_threshold_expression 'I > 2\s(I)'
_cod_data_source_file d4sc07825j2.cif
_cod_data_source_block 20240514-libijin-jxl-22889-200k
_cod_original_cell_volume 3442.01(15)
_cod_database_code 1573703
_shelx_shelxl_version_number 2018/3
_chemical_oxdiff_formula 'C72 H54 O4 F3 N5 S2'
_shelx_space_group_comment
;
The symmetry employed for this shelxl refinement is uniquely defined
by the following loop, which should always be used as a source of
symmetry information in preference to the above space-group names.
They are only intended as comments.
;
_olex2_refinement_description
;
1. Fixed Uiso
 At 1.2 times of:
  All C(H) groups
 At 1.5 times of:
  All C(H,H,H) groups
2.a Aromatic/amide H refined with riding coordinates:
 C00P(H00P), C00Q(H00Q), C00R(H00R), C00S(H00S), C00T(H00T), C00W(H00W),
 C00X(H00X), C00Z(H00Z), C010(H010), C012(H012), C014(H014), C015(H015),
 C016(H016), C01B(H01B), C01C(H01C), C01H(H01H), C01I(H01I), C01J(H01J),
 C01K(H01K), C01L(H01L), C01N(H01N), C01O(H01O), C01Q(H01Q), C01T(H01T),
 C01U(H01U), C01V(H01V), C01W(H01W), C01X(H01X), C01Y(H01Y), C020(H020),
 C021(H021), C022(H022), C023(H023), C024(H024), C025(H025), C026(H026),
 C027(H027), C028(H028), C029(H029), C02A(H02A), C02B(H02B), C02C(H02C),
 C02D(H02D), C02F(H02F), C02G(H02G), C02I(H02I), C02J(H02J), C02K(H02K)
2.b Idealised Me refined as rotating group:
 C01P(H01A,H01D,H01E), C01Z(H01F,H01G,H01M)
;
_olex2_submission_special_instructions 'No special instructions were received'
_oxdiff_exptl_absorpt_empirical_details
;
Empirical correction (ABSPACK) includes:
- Absorption correction using spherical harmonics
- Frame scaling
;
_oxdiff_exptl_absorpt_empirical_full_max 3.004
_oxdiff_exptl_absorpt_empirical_full_min 0.469

loop_
_space_group_symop_operation_xyz
'x, y, z'
'-x, -y, -z'

loop_
_atom_site_label
_atom_site_type_symbol
_atom_site_fract_x
_atom_site_fract_y
_atom_site_fract_z
_atom_site_U_iso_or_equiv
_atom_site_adp_type
_atom_site_occupancy
_atom_site_site_symmetry_order
_atom_site_calc_flag
_atom_site_refinement_flags_posn
_atom_site_refinement_flags_adp
_atom_site_refinement_flags_occupancy
_atom_site_disorder_assembly
_atom_site_disorder_group
S001 S 0.6556(2) 0.69321(19) 0.49110(12) 0.0408(8) Uani 1 1 d . . . . .
S002 S 0.2777(3) 0.9741(2) 0.29994(15) 0.0548(9) Uani 1 1 d . . . . .
O006 O 0.3197(6) 0.9414(5) 0.5154(3) 0.0413(16) Uani 1 1 d . . . . .
N007 N 0.3870(8) 0.8167(6) 0.6534(4) 0.0382(18) Uani 1 1 d . . . . .
N009 N 0.5328(8) 0.7562(7) 0.3921(4) 0.0426(19) Uani 1 1 d . . . . .
N00A N 0.8257(9) 0.4894(7) 0.6195(4) 0.045(2) Uani 1 1 d . . . . .
O00B O 0.3850(10) 0.9654(8) 0.3306(6) 0.080(3) Uani 1 1 d . . . . .
N00C N 0.4237(11) 0.5499(8) 0.8469(5) 0.054(2) Uani 1 1 d . . . . .
N00D N 0.1471(10) 0.8930(10) 0.8484(5) 0.062(3) Uani 1 1 d . . . . .
C00E C 0.5996(8) 0.6738(7) 0.6091(4) 0.0316(18) Uani 1 1 d . . . . .
O00F O 0.2888(13) 1.0278(9) 0.2535(6) 0.089(4) Uani 1 1 d . . . . .
C00G C 0.3898(8) 0.8784(8) 0.5050(5) 0.038(2) Uani 1 1 d . . . . .
C00H C 0.4238(8) 0.8407(7) 0.5562(4) 0.0335(19) Uani 1 1 d . . . . .
C00I C 0.4589(9) 0.7546(7) 0.6523(4) 0.0346(19) Uani 1 1 d . . . . .
F00J F 0.1650(12) 0.7804(8) 0.3070(6) 0.108(4) Uani 1 1 d . . . . .
C00K C 0.5193(8) 0.7394(7) 0.6053(4) 0.0332(19) Uani 1 1 d . . . . .
C00L C 0.5051(8) 0.7909(7) 0.4480(5) 0.0352(19) Uani 1 1 d . . . . .
C00M C 0.4596(8) 0.7002(6) 0.7026(4) 0.0329(19) Uani 1 1 d . . . . .
C00N C 0.5033(8) 0.7807(6) 0.5519(4) 0.0316(18) Uani 1 1 d . . . . .
C00O C 0.3222(9) 0.8357(7) 0.7025(5) 0.036(2) Uani 1 1 d . . . . .
C00P C 0.5572(9) 0.5660(7) 0.5810(4) 0.0351(19) Uani 1 1 d . . . . .
H00P H 0.478123 0.534582 0.559393 0.042 Uiso 1 1 calc R U . . .
C00Q C 0.3709(8) 0.8607(7) 0.6069(4) 0.0339(19) Uani 1 1 d . . . . .
H00Q H 0.323346 0.905530 0.608759 0.041 Uiso 1 1 calc R U . . .
C00R C 0.2277(9) 0.7573(7) 0.7131(5) 0.037(2) Uani 1 1 d . . . . .
H00R H 0.202273 0.689479 0.687016 0.045 Uiso 1 1 calc R U . . .
C00S C 0.4105(9) 0.5901(7) 0.6929(5) 0.038(2) Uani 1 1 d . . . . .
H00S H 0.384512 0.549162 0.653220 0.046 Uiso 1 1 calc R U . . .
C00T C 0.3993(9) 0.5395(7) 0.7405(5) 0.038(2) Uani 1 1 d . . . . .
H00T H 0.366481 0.464720 0.733116 0.046 Uiso 1 1 calc R U . . .
F00U F 0.0807(11) 0.8320(10) 0.2397(7) 0.122(5) Uani 1 1 d . . . . .
C00V C 0.5513(9) 0.7632(7) 0.4995(5) 0.037(2) Uani 1 1 d . . . . .
C00W C 0.6320(9) 0.5054(7) 0.5850(5) 0.038(2) Uani 1 1 d . . . . .
H00W H 0.604099 0.432630 0.565984 0.045 Uiso 1 1 calc R U . . .
C00X C 0.7123(10) 0.7175(7) 0.6418(5) 0.040(2) Uani 1 1 d . . . . .
H00X H 0.737715 0.788973 0.663068 0.048 Uiso 1 1 calc R U . . .
C00Y C 0.8429(9) 0.4382(7) 0.5643(5) 0.042(2) Uani 1 1 d . . . . .
C00Z C 0.4888(10) 0.7090(8) 0.8083(5) 0.043(2) Uani 1 1 d . . . . .
H00Z H 0.515923 0.748589 0.848226 0.052 Uiso 1 1 calc R U . . .
C010 C 0.1672(10) 0.7743(8) 0.7615(5) 0.045(2) Uani 1 1 d . . . . .
H010 H 0.101833 0.718640 0.768602 0.053 Uiso 1 1 calc R U . . .
C011 C 0.4353(10) 0.5971(8) 0.7974(5) 0.042(2) Uani 1 1 d . . . . .
C012 C 0.8683(9) 0.3396(8) 0.5585(6) 0.046(3) Uani 1 1 d . . . . .
H012 H 0.871392 0.309036 0.592199 0.055 Uiso 1 1 calc R U . . .
C013 C 0.8864(10) 0.4913(8) 0.6745(5) 0.044(2) Uani 1 1 d . . . . .
C014 C 0.3614(11) 0.9369(8) 0.7405(5) 0.045(2) Uani 1 1 d . . . . .
H014 H 0.427264 0.991744 0.733101 0.054 Uiso 1 1 calc R U . . .
C015 C 0.5018(10) 0.7605(7) 0.7624(4) 0.039(2) Uani 1 1 d . . . . .
H015 H 0.538347 0.835045 0.770112 0.047 Uiso 1 1 calc R U . . .
C016 C 0.4291(10) 0.8503(8) 0.4530(5) 0.043(2) Uani 1 1 d . . . . .
H016 H 0.403685 0.872018 0.418793 0.051 Uiso 1 1 calc R U . . .
C017 C 0.7468(10) 0.5518(8) 0.6168(5) 0.041(2) Uani 1 1 d . . . . .
F018 F 0.2395(17) 0.7958(11) 0.2255(7) 0.138(6) Uani 1 1 d . . . . .
C019 C 0.2040(11) 0.8737(9) 0.7991(5) 0.048(2) Uani 1 1 d . . . . .
C01A C 0.0233(10) 0.8322(9) 0.8488(5) 0.048(3) Uani 1 1 d . . . . .
C01B C 1.0004(10) 0.4833(8) 0.6792(6) 0.050(3) Uani 1 1 d . . . . .
H01B H 1.039110 0.476494 0.644950 0.060 Uiso 1 1 calc R U . . .
C01C C 0.7907(10) 0.6604(8) 0.6449(5) 0.044(2) Uani 1 1 d . . . . .
H01C H 0.870772 0.693108 0.665141 0.052 Uiso 1 1 calc R U . . .
C01D C 0.7148(10) 0.7285(8) 0.4271(5) 0.042(2) Uani 1 1 d . . . . .
C01E C 0.3941(11) 0.5958(9) 0.9005(5) 0.049(2) Uani 1 1 d . . . . .
C01F C 0.4404(11) 0.4484(8) 0.8408(5) 0.047(2) Uani 1 1 d . . . . .
C01G C 0.6468(10) 0.7523(8) 0.3840(5) 0.043(2) Uani 1 1 d . . . . .
C01H C 0.8331(11) 0.5050(10) 0.7262(6) 0.054(3) Uani 1 1 d . . . . .
H01H H 0.756676 0.514308 0.724161 0.065 Uiso 1 1 calc R U . . .
C01I C 0.5477(13) 0.4382(10) 0.8240(6) 0.055(3) Uani 1 1 d . . . . .
H01I H 0.608355 0.496484 0.815989 0.066 Uiso 1 1 calc R U . . .
C01J C 0.8877(10) 0.2913(8) 0.5054(6) 0.054(3) Uani 1 1 d . . . . .
H01J H 0.907162 0.228366 0.502830 0.065 Uiso 1 1 calc R U . . .
C01K C 0.8312(11) 0.4720(10) 0.5133(6) 0.053(3) Uani 1 1 d . . . . .
H01K H 0.809098 0.533441 0.514724 0.064 Uiso 1 1 calc R U . . .
C01L C 0.3034(12) 0.9550(8) 0.7882(6) 0.054(3) Uani 1 1 d . . . . .
H01L H 0.329907 1.022833 0.814269 0.064 Uiso 1 1 calc R U . . .
O01M O 0.2104(15) 1.0102(12) 0.3449(6) 0.096(4) Uani 1 1 d . . . . .
C01N C 0.8265(11) 0.7189(11) 0.4179(6) 0.054(3) Uani 1 1 d . . . . .
H01N H 0.869742 0.698124 0.447228 0.065 Uiso 1 1 calc R U . . .
C01O C 1.0583(11) 0.4854(10) 0.7353(6) 0.054(3) Uani 1 1 d . . . . .
H01O H 1.135817 0.478253 0.738261 0.065 Uiso 1 1 calc R U . . .
C01P C 0.2724(10) 0.9701(9) 0.4644(6) 0.049(3) Uani 1 1 d . . . . .
H01A H 0.250679 0.910357 0.429953 0.074 Uiso 1 1 calc R U . . .
H01D H 0.333343 1.030824 0.455692 0.074 Uiso 1 1 calc R U . . .
H01E H 0.200685 0.988615 0.472548 0.074 Uiso 1 1 calc R U . . .
C01Q C 0.6952(11) 0.7686(9) 0.3309(5) 0.048(2) Uani 1 1 d . . . . .
H01Q H 0.650961 0.786088 0.300447 0.058 Uiso 1 1 calc R U . . .
C01S C 0.2047(11) 0.9764(9) 0.8986(7) 0.058(3) Uani 1 1 d . . . . .
C01T C 0.8504(10) 0.4203(10) 0.4582(6) 0.054(3) Uani 1 1 d . . . . .
H01T H 0.843143 0.447037 0.423383 0.065 Uiso 1 1 calc R U . . .
C01U C 0.4409(16) 0.5829(11) 0.9551(6) 0.063(3) Uani 1 1 d . . . . .
H01U H 0.491097 0.540562 0.955511 0.076 Uiso 1 1 calc R U . . .
C01V C 0.3215(12) 0.6586(11) 0.9008(6) 0.057(3) Uani 1 1 d . . . . .
H01V H 0.287920 0.667889 0.864184 0.068 Uiso 1 1 calc R U . . .
C01W C 0.8801(10) 0.3297(11) 0.4562(6) 0.059(3) Uani 1 1 d . . . . .
H01W H 0.895192 0.294393 0.419673 0.070 Uiso 1 1 calc R U . . .
C01X C 0.8918(13) 0.5047(10) 0.7793(6) 0.055(3) Uani 1 1 d . . . . .
H01X H 0.853068 0.509762 0.813674 0.067 Uiso 1 1 calc R U . . .
C01Y C 1.0066(14) 0.4972(11) 0.7850(6) 0.060(3) Uani 1 1 d . . . . .
H01Y H 1.047544 0.500341 0.822891 0.072 Uiso 1 1 calc R U . . .
C01Z C 0.4487(12) 0.7478(12) 0.3404(6) 0.058(3) Uani 1 1 d . . . . .
H01F H 0.366348 0.712781 0.347048 0.086 Uiso 1 1 calc R U . . .
H01G H 0.466327 0.706369 0.305087 0.086 Uiso 1 1 calc R U . . .
H01M H 0.456605 0.818576 0.334276 0.086 Uiso 1 1 calc R U . . .
C020 C 0.8061(14) 0.7594(11) 0.3232(6) 0.061(3) Uani 1 1 d . . . . .
H020 H 0.836424 0.767370 0.286845 0.073 Uiso 1 1 calc R U . . .
C021 C 0.3547(14) 0.3640(10) 0.8540(6) 0.061(3) Uani 1 1 d . . . . .
H021 H 0.281332 0.370243 0.865263 0.073 Uiso 1 1 calc R U . . .
C022 C -0.0075(11) 0.7824(11) 0.8945(6) 0.056(3) Uani 1 1 d . . . . .
H022 H 0.053151 0.784949 0.924929 0.068 Uiso 1 1 calc R U . . .
C023 C -0.0643(12) 0.8308(12) 0.8045(6) 0.059(3) Uani 1 1 d . . . . .
H023 H -0.042787 0.867392 0.773598 0.071 Uiso 1 1 calc R U . . .
C024 C -0.1259(14) 0.7291(11) 0.8962(8) 0.072(4) Uani 1 1 d . . . . .
H024 H -0.146202 0.695602 0.928409 0.086 Uiso 1 1 calc R U . . .
C025 C 0.5641(14) 0.3381(10) 0.8192(7) 0.064(4) Uani 1 1 d . . . . .
H025 H 0.634622 0.329344 0.805313 0.077 Uiso 1 1 calc R U . . .
C026 C -0.2134(12) 0.7228(11) 0.8539(8) 0.068(4) Uani 1 1 d . . . . .
H026 H -0.294549 0.683953 0.855774 0.082 Uiso 1 1 calc R U . . .
C027 C 0.4852(17) 0.2576(10) 0.8332(6) 0.066(4) Uani 1 1 d . . . . .
H027 H 0.500786 0.193087 0.831587 0.080 Uiso 1 1 calc R U . . .
C028 C 0.8740(14) 0.7382(13) 0.3687(7) 0.070(4) Uani 1 1 d . . . . .
H028 H 0.953154 0.737576 0.364748 0.084 Uiso 1 1 calc R U . . .
C029 C 0.2979(15) 0.7078(12) 0.9543(7) 0.069(4) Uani 1 1 d . . . . .
H029 H 0.252732 0.754397 0.954147 0.083 Uiso 1 1 calc R U . . .
C02A C -0.1852(13) 0.7743(15) 0.8060(7) 0.072(4) Uani 1 1 d . . . . .
H02A H -0.246936 0.770483 0.775713 0.086 Uiso 1 1 calc R U . . .
C02B C 0.3170(15) 0.9969(13) 0.9261(7) 0.075(4) Uani 1 1 d . . . . .
H02B H 0.359107 0.950227 0.912494 0.090 Uiso 1 1 calc R U . . .
C02C C 0.3782(17) 0.2675(10) 0.8506(7) 0.071(4) Uani 1 1 d . . . . .
H02C H 0.320520 0.209087 0.860281 0.085 Uiso 1 1 calc R U . . .
C02D C 0.4154(16) 0.6316(12) 1.0097(6) 0.067(4) Uani 1 1 d . . . . .
H02D H 0.449962 0.624079 1.046522 0.080 Uiso 1 1 calc R U . . .
C02E C 0.1802(18) 0.8390(13) 0.2636(11) 0.089(6) Uani 1 1 d . . . . .
C02F C 0.340(2) 0.6900(15) 1.0085(8) 0.086(5) Uani 1 1 d . . . . .
H02F H 0.315646 0.718066 1.044421 0.103 Uiso 1 1 calc R U . . .
C02G C 0.1394(16) 1.0497(13) 0.9200(7) 0.074(4) Uani 1 1 d . . . . .
H02G H 0.060393 1.041505 0.902660 0.089 Uiso 1 1 calc R U . . .
C02I C 0.3747(15) 1.0824(13) 0.9731(7) 0.073(4) Uani 1 1 d . . . . .
H02I H 0.455185 1.094584 0.989953 0.087 Uiso 1 1 calc R U . . .
C02J C 0.203(3) 1.129(2) 0.9662(12) 0.132(11) Uani 1 1 d . . . . .
H02J H 0.164339 1.177610 0.981319 0.158 Uiso 1 1 calc R U . . .
C02K C 0.318(2) 1.1463(19) 0.9942(12) 0.141(13) Uani 1 1 d . . . . .
H02K H 0.354188 1.203078 1.027745 0.169 Uiso 1 1 calc R U . . .

loop_
_atom_site_aniso_label
_atom_site_aniso_U_11
_atom_site_aniso_U_22
_atom_site_aniso_U_33
_atom_site_aniso_U_23
_atom_site_aniso_U_13
_atom_site_aniso_U_12
S001 0.0421(13) 0.0377(13) 0.0516(15) 0.0167(10) 0.0122(10) 0.0208(10)
S002 0.0660(18) 0.0380(14) 0.0634(19) 0.0194(12) 0.0121(14) 0.0163(13)
O006 0.045(4) 0.032(3) 0.057(4) 0.014(3) 0.014(3) 0.023(3)
N007 0.048(4) 0.023(3) 0.044(5) 0.011(3) 0.013(4) 0.008(3)
N009 0.042(4) 0.040(4) 0.049(5) 0.010(4) 0.006(4) 0.017(4)
N00A 0.060(5) 0.038(4) 0.043(5) 0.009(4) 0.003(4) 0.026(4)
O00B 0.066(6) 0.055(5) 0.113(9) 0.020(6) 0.003(6) 0.016(5)
N00C 0.075(7) 0.049(5) 0.052(6) 0.025(4) 0.024(5) 0.030(5)
N00D 0.052(6) 0.068(7) 0.059(6) -0.003(5) 0.019(5) 0.017(5)
C00E 0.035(4) 0.023(4) 0.040(5) 0.007(3) 0.009(3) 0.013(3)
O00F 0.109(9) 0.057(6) 0.094(8) 0.046(6) 0.003(7) 0.004(6)
C00G 0.031(4) 0.036(5) 0.051(6) 0.015(4) 0.004(4) 0.015(4)
C00H 0.029(4) 0.026(4) 0.043(5) 0.011(4) -0.001(3) 0.005(3)
C00I 0.041(5) 0.022(4) 0.040(5) 0.009(3) 0.004(4) 0.008(4)
F00J 0.123(9) 0.054(5) 0.135(10) 0.048(6) 0.013(7) -0.002(5)
C00K 0.033(4) 0.022(4) 0.048(5) 0.009(4) 0.004(4) 0.013(3)
C00L 0.034(4) 0.026(4) 0.046(5) 0.013(4) 0.004(4) 0.008(3)
C00M 0.036(4) 0.018(4) 0.042(5) 0.010(3) 0.003(4) 0.004(3)
C00N 0.032(4) 0.022(4) 0.037(5) 0.003(3) 0.004(3) 0.006(3)
C00O 0.037(5) 0.033(4) 0.046(5) 0.013(4) 0.010(4) 0.018(4)
C00P 0.038(5) 0.028(4) 0.038(5) 0.005(4) 0.006(4) 0.009(4)
C00Q 0.035(4) 0.022(4) 0.047(5) 0.010(4) 0.005(4) 0.011(3)
C00R 0.044(5) 0.025(4) 0.042(5) 0.005(4) 0.009(4) 0.012(4)
C00S 0.049(5) 0.024(4) 0.041(5) 0.010(4) 0.010(4) 0.009(4)
C00T 0.046(5) 0.026(4) 0.048(6) 0.016(4) 0.011(4) 0.015(4)
F00U 0.082(7) 0.090(7) 0.166(13) 0.026(8) -0.045(8) 0.005(6)
C00V 0.040(5) 0.024(4) 0.045(5) 0.012(4) 0.005(4) 0.007(4)
C00W 0.043(5) 0.023(4) 0.043(5) 0.004(4) 0.003(4) 0.009(4)
C00X 0.054(6) 0.027(4) 0.041(5) 0.007(4) 0.012(4) 0.014(4)
C00Y 0.041(5) 0.029(4) 0.057(6) 0.004(4) 0.009(4) 0.016(4)
C00Z 0.049(5) 0.036(5) 0.042(6) 0.006(4) 0.008(4) 0.013(4)
C010 0.041(5) 0.038(5) 0.053(6) 0.009(4) 0.016(4) 0.010(4)
C011 0.052(6) 0.036(5) 0.050(6) 0.021(4) 0.013(4) 0.025(4)
C012 0.039(5) 0.027(4) 0.071(7) 0.007(5) 0.005(5) 0.013(4)
C013 0.053(6) 0.030(4) 0.058(6) 0.013(4) 0.011(5) 0.025(4)
C014 0.054(6) 0.028(4) 0.054(6) 0.009(4) 0.013(5) 0.013(4)
C015 0.053(5) 0.031(4) 0.034(5) 0.002(4) 0.015(4) 0.016(4)
C016 0.045(5) 0.031(5) 0.053(6) 0.015(4) 0.009(4) 0.011(4)
C017 0.048(5) 0.035(5) 0.047(6) 0.011(4) 0.009(4) 0.024(4)
F018 0.179(15) 0.095(8) 0.116(10) -0.034(7) 0.021(10) 0.045(9)
C019 0.054(6) 0.048(6) 0.045(6) 0.006(5) 0.015(5) 0.021(5)
C01A 0.044(5) 0.045(5) 0.047(6) -0.006(5) 0.004(4) 0.011(4)
C01B 0.042(5) 0.032(5) 0.071(8) 0.016(5) 0.006(5) 0.005(4)
C01C 0.043(5) 0.033(5) 0.057(6) 0.004(4) 0.006(4) 0.018(4)
C01D 0.047(5) 0.043(5) 0.045(6) 0.014(4) 0.014(4) 0.024(4)
C01E 0.057(6) 0.048(6) 0.049(6) 0.022(5) 0.017(5) 0.021(5)
C01F 0.062(6) 0.033(5) 0.046(6) 0.014(4) 0.006(5) 0.012(5)
C01G 0.052(6) 0.032(4) 0.047(6) 0.008(4) 0.011(4) 0.018(4)
C01H 0.052(6) 0.054(6) 0.055(7) 0.012(5) 0.011(5) 0.016(5)
C01I 0.072(8) 0.042(6) 0.061(7) 0.023(5) 0.020(6) 0.024(6)
C01J 0.044(6) 0.030(5) 0.080(9) -0.004(5) 0.004(5) 0.009(4)
C01K 0.050(6) 0.047(6) 0.064(8) 0.015(5) 0.017(5) 0.015(5)
C01L 0.063(7) 0.031(5) 0.058(7) -0.004(5) 0.017(5) 0.007(5)
O01M 0.136(12) 0.101(9) 0.079(8) 0.026(7) 0.040(8) 0.069(9)
C01N 0.041(6) 0.062(7) 0.069(8) 0.023(6) 0.016(5) 0.024(5)
C01O 0.046(6) 0.053(6) 0.064(7) 0.012(5) 0.004(5) 0.019(5)
C01P 0.050(6) 0.041(5) 0.071(8) 0.024(5) 0.017(5) 0.027(5)
C01Q 0.056(6) 0.050(6) 0.041(6) 0.013(5) 0.015(5) 0.018(5)
C01S 0.050(6) 0.043(6) 0.073(8) -0.006(6) 0.020(6) 0.012(5)
C01T 0.039(5) 0.055(6) 0.059(7) 0.005(5) 0.007(5) 0.006(5)
C01U 0.100(10) 0.059(7) 0.043(6) 0.013(5) 0.014(6) 0.045(7)
C01V 0.064(7) 0.063(7) 0.053(7) 0.019(6) 0.022(6) 0.027(6)
C01W 0.041(6) 0.063(7) 0.056(7) -0.014(6) 0.008(5) 0.010(5)
C01X 0.072(8) 0.052(6) 0.053(7) 0.014(5) 0.013(6) 0.033(6)
C01Y 0.077(8) 0.059(7) 0.043(6) 0.015(5) -0.003(6) 0.020(6)
C01Z 0.053(6) 0.074(8) 0.063(8) 0.025(6) 0.012(5) 0.039(6)
C020 0.075(8) 0.066(8) 0.050(7) 0.017(6) 0.023(6) 0.030(7)
C021 0.080(9) 0.045(6) 0.054(7) 0.009(5) 0.026(6) 0.014(6)
C022 0.049(6) 0.066(7) 0.049(7) -0.001(6) 0.007(5) 0.021(6)
C023 0.054(7) 0.081(9) 0.048(7) 0.013(6) 0.012(5) 0.032(6)
C024 0.068(9) 0.053(7) 0.080(10) -0.001(7) 0.031(7) 0.003(6)
C025 0.075(8) 0.039(6) 0.077(9) 0.001(6) -0.006(7) 0.029(6)
C026 0.044(6) 0.056(7) 0.093(11) -0.001(7) 0.005(6) 0.010(5)
C027 0.117(12) 0.035(6) 0.055(7) 0.009(5) 0.010(7) 0.037(7)
C028 0.070(9) 0.078(9) 0.078(10) 0.026(8) 0.038(7) 0.036(7)
C029 0.089(10) 0.069(8) 0.079(10) 0.029(7) 0.032(8) 0.056(8)
C02A 0.047(7) 0.107(12) 0.055(8) 0.005(8) 0.005(5) 0.026(7)
C02B 0.070(9) 0.065(8) 0.069(9) -0.007(7) 0.011(7) 0.008(7)
C02C 0.105(12) 0.029(5) 0.068(9) 0.014(5) 0.015(8) 0.005(6)
C02D 0.091(10) 0.071(8) 0.047(7) 0.017(6) 0.005(6) 0.038(8)
C02E 0.084(12) 0.047(7) 0.131(16) 0.031(9) 0.023(11) 0.004(8)
C02F 0.116(14) 0.088(11) 0.064(10) 0.009(8) 0.038(9) 0.048(11)
C02G 0.082(10) 0.076(9) 0.064(9) 0.001(7) 0.029(7) 0.030(8)
C02I 0.074(9) 0.073(9) 0.048(7) 0.000(7) 0.006(6) 0.000(7)
C02J 0.20(3) 0.096(14) 0.105(17) -0.026(13) 0.061(18) 0.075(18)
C02K 0.107(16) 0.107(15) 0.110(17) -0.058(14) 0.045(14) -0.062(14)

loop_
_atom_type_symbol
_atom_type_description
_atom_type_scat_dispersion_real
_atom_type_scat_dispersion_imag
_atom_type_scat_source
C C 0.0181 0.0091 'International Tables Vol C Tables 4.2.6.8 and 6.1.1.4'
H H 0.0000 0.0000 'International Tables Vol C Tables 4.2.6.8 and 6.1.1.4'
F F 0.0727 0.0534 'International Tables Vol C Tables 4.2.6.8 and 6.1.1.4'
N N 0.0311 0.0180 'International Tables Vol C Tables 4.2.6.8 and 6.1.1.4'
O O 0.0492 0.0322 'International Tables Vol C Tables 4.2.6.8 and 6.1.1.4'
S S 0.3331 0.5567 'International Tables Vol C Tables 4.2.6.8 and 6.1.1.4'

loop_
_geom_angle_atom_site_label_1
_geom_angle_atom_site_label_2
_geom_angle_atom_site_label_3
_geom_angle
_geom_angle_site_symmetry_1
_geom_angle_site_symmetry_3
_geom_angle_publ_flag
C01D S001 C00V 101.5(5) . . ?
O00B S002 O01M 108.2(9) . . ?
O00B S002 C02E 106.9(8) . . ?
O00F S002 O00B 118.9(8) . . ?
O00F S002 O01M 113.4(9) . . ?
O00F S002 C02E 103.7(9) . . ?
O01M S002 C02E 104.5(10) . . ?
C00G O006 C01P 116.2(8) . . ?
C00I N007 C00O 122.7(8) . . ?
C00Q N007 C00I 120.6(8) . . ?
C00Q N007 C00O 116.6(8) . . ?
C00L N009 C01G 122.2(9) . . ?
C00L N009 C01Z 117.3(9) . . ?
C01G N009 C01Z 119.0(10) . . ?
C00Y N00A C013 124.6(9) . . ?
C00Y N00A C017 115.4(9) . . ?
C013 N00A C017 119.8(8) . . ?
C011 N00C C01F 117.6(9) . . ?
C01E N00C C011 122.9(9) . . ?
C01E N00C C01F 119.5(9) . . ?
C019 N00D C01A 120.9(10) . . ?
C019 N00D C01S 122.1(11) . . ?
C01S N00D C01A 116.9(9) . . ?
C00P C00E C00K 120.0(8) . . ?
C00X C00E C00K 120.3(8) . . ?
C00X C00E C00P 119.7(8) . . ?
O006 C00G C00H 114.5(9) . . ?
C016 C00G O006 126.7(9) . . ?
C016 C00G C00H 118.8(9) . . ?
C00N C00H C00G 119.5(9) . . ?
C00Q C00H C00G 117.4(8) . . ?
C00Q C00H C00N 123.0(9) . . ?
N007 C00I C00M 116.1(8) . . ?
C00K C00I N007 120.8(9) . . ?
C00K C00I C00M 122.9(8) . . ?
C00I C00K C00E 117.1(8) . . ?
C00I C00K C00N 122.1(8) . . ?
C00N C00K C00E 120.7(8) . . ?
N009 C00L C00V 120.7(8) . . ?
C016 C00L N009 119.0(9) . . ?
C016 C00L C00V 120.2(9) . . ?
C00S C00M C00I 120.7(9) . . ?
C00S C00M C015 118.9(9) . . ?
C015 C00M C00I 120.2(8) . . ?
C00H C00N C00K 112.9(8) . . ?
C00V C00N C00H 119.5(9) . . ?
C00V C00N C00K 127.5(8) . . ?
C00R C00O N007 121.1(8) . . ?
C00R C00O C014 120.3(9) . . ?
C014 C00O N007 118.5(9) . . ?
C00E C00P H00P 120.2 . . ?
C00W C00P C00E 119.7(9) . . ?
C00W C00P H00P 120.2 . . ?
N007 C00Q C00H 120.3(8) . . ?
N007 C00Q H00Q 119.9 . . ?
C00H C00Q H00Q 119.9 . . ?
C00O C00R H00R 119.3 . . ?
C00O C00R C010 121.4(9) . . ?
C010 C00R H00R 119.3 . . ?
C00M C00S H00S 119.5 . . ?
C00T C00S C00M 121.0(9) . . ?
C00T C00S H00S 119.5 . . ?
C00S C00T H00T 120.0 . . ?
C011 C00T C00S 120.1(9) . . ?
C011 C00T H00T 120.0 . . ?
C00L C00V S001 118.0(8) . . ?
C00N C00V S001 122.6(8) . . ?
C00N C00V C00L 118.9(9) . . ?
C00P C00W H00W 120.1 . . ?
C017 C00W C00P 119.7(8) . . ?
C017 C00W H00W 120.1 . . ?
C00E C00X H00X 119.0 . . ?
C00E C00X C01C 122.1(9) . . ?
C01C C00X H00X 119.0 . . ?
N00A C00Y C012 120.3(10) . . ?
C01K C00Y N00A 123.7(9) . . ?
C01K C00Y C012 116.0(10) . . ?
C011 C00Z H00Z 119.4 . . ?
C015 C00Z H00Z 119.4 . . ?
C015 C00Z C011 121.1(10) . . ?
C00R C010 H010 120.5 . . ?
C019 C010 C00R 119.1(10) . . ?
C019 C010 H010 120.5 . . ?
N00C C011 C00Z 117.9(10) . . ?
C00T C011 N00C 122.2(10) . . ?
C00T C011 C00Z 119.9(10) . . ?
C00Y C012 H012 119.9 . . ?
C01J C012 C00Y 120.2(12) . . ?
C01J C012 H012 119.9 . . ?
N00A C013 C01H 119.9(10) . . ?
C01B C013 N00A 121.1(11) . . ?
C01B C013 C01H 119.1(11) . . ?
C00O C014 H014 120.4 . . ?
C01L C014 C00O 119.1(10) . . ?
C01L C014 H014 120.4 . . ?
C00M C015 H015 120.5 . . ?
C00Z C015 C00M 118.9(9) . . ?
C00Z C015 H015 120.5 . . ?
C00G C016 C00L 122.1(10) . . ?
C00G C016 H016 119.0 . . ?
C00L C016 H016 119.0 . . ?
C00W C017 N00A 119.7(9) . . ?
C00W C017 C01C 121.1(9) . . ?
C01C C017 N00A 119.2(9) . . ?
N00D C019 C01L 120.1(10) . . ?
C010 C019 N00D 120.6(11) . . ?
C010 C019 C01L 119.3(10) . . ?
C022 C01A N00D 120.1(12) . . ?
C022 C01A C023 120.8(12) . . ?
C023 C01A N00D 118.9(12) . . ?
C013 C01B H01B 120.3 . . ?
C013 C01B C01O 119.3(12) . . ?
C01O C01B H01B 120.3 . . ?
C00X C01C C017 117.6(10) . . ?
C00X C01C H01C 121.2 . . ?
C017 C01C H01C 121.2 . . ?
C01G C01D S001 121.0(8) . . ?
C01G C01D C01N 120.6(11) . . ?
C01N C01D S001 118.0(9) . . ?
C01U C01E N00C 120.7(11) . . ?
C01V C01E N00C 120.8(11) . . ?
C01V C01E C01U 118.5(11) . . ?
C01I C01F N00C 118.9(10) . . ?
C021 C01F N00C 120.9(12) . . ?
C021 C01F C01I 120.2(11) . . ?
N009 C01G C01Q 121.9(10) . . ?
C01D C01G N009 120.2(10) . . ?
C01D C01G C01Q 117.8(10) . . ?
C013 C01H H01H 120.3 . . ?
C01X C01H C013 119.4(12) . . ?
C01X C01H H01H 120.3 . . ?
C01F C01I H01I 120.8 . . ?
C01F C01I C025 118.4(13) . . ?
C025 C01I H01I 120.8 . . ?
C012 C01J H01J 119.1 . . ?
C01W C01J C012 121.9(11) . . ?
C01W C01J H01J 119.1 . . ?
C00Y C01K H01K 118.5 . . ?
C00Y C01K C01T 123.0(12) . . ?
C01T C01K H01K 118.5 . . ?
C014 C01L C019 120.8(10) . . ?
C014 C01L H01L 119.6 . . ?
C019 C01L H01L 119.6 . . ?
C01D C01N H01N 119.3 . . ?
C028 C01N C01D 121.4(13) . . ?
C028 C01N H01N 119.3 . . ?
C01B C01O H01O 119.1 . . ?
C01Y C01O C01B 121.7(12) . . ?
C01Y C01O H01O 119.1 . . ?
O006 C01P H01A 109.5 . . ?
O006 C01P H01D 109.5 . . ?
O006 C01P H01E 109.5 . . ?
H01A C01P H01D 109.5 . . ?
H01A C01P H01E 109.5 . . ?
H01D C01P H01E 109.5 . . ?
C01G C01Q H01Q 119.8 . . ?
C020 C01Q C01G 120.3(11) . . ?
C020 C01Q H01Q 119.8 . . ?
N00D C01S C02G 117.7(13) . . ?
C02B C01S N00D 124.3(12) . . ?
C02B C01S C02G 117.9(13) . . ?
C01K C01T H01T 120.9 . . ?
C01W C01T C01K 118.3(13) . . ?
C01W C01T H01T 120.9 . . ?
C01E C01U H01U 119.3 . . ?
C01E C01U C02D 121.4(13) . . ?
C02D C01U H01U 119.3 . . ?
C01E C01V H01V 119.9 . . ?
C029 C01V C01E 120.2(13) . . ?
C029 C01V H01V 119.9 . . ?
C01J C01W C01T 120.5(11) . . ?
C01J C01W H01W 119.8 . . ?
C01T C01W H01W 119.8 . . ?
C01H C01X H01X 118.8 . . ?
C01H C01X C01Y 122.3(12) . . ?
C01Y C01X H01X 118.8 . . ?
C01O C01Y C01X 118.1(12) . . ?
C01O C01Y H01Y 121.0 . . ?
C01X C01Y H01Y 121.0 . . ?
N009 C01Z H01F 109.5 . . ?
N009 C01Z H01G 109.5 . . ?
N009 C01Z H01M 109.5 . . ?
H01F C01Z H01G 109.5 . . ?
H01F C01Z H01M 109.5 . . ?
H01G C01Z H01M 109.5 . . ?
C01Q C020 H020 119.9 . . ?
C01Q C020 C028 120.3(12) . . ?
C028 C020 H020 119.9 . . ?
C01F C021 H021 120.6 . . ?
C01F C021 C02C 118.8(14) . . ?
C02C C021 H021 120.6 . . ?
C01A C022 H022 120.0 . . ?
C01A C022 C024 119.9(14) . . ?
C024 C022 H022 120.0 . . ?
C01A C023 H023 120.6 . . ?
C01A C023 C02A 118.9(14) . . ?
C02A C023 H023 120.6 . . ?
C022 C024 H024 119.2 . . ?
C026 C024 C022 121.7(16) . . ?
C026 C024 H024 119.2 . . ?
C01I C025 H025 118.8 . . ?
C027 C025 C01I 122.3(15) . . ?
C027 C025 H025 118.9 . . ?
C024 C026 H026 119.9 . . ?
C024 C026 C02A 120.1(13) . . ?
C02A C026 H026 119.9 . . ?
C025 C027 H027 120.2 . . ?
C025 C027 C02C 119.5(12) . . ?
C02C C027 H027 120.2 . . ?
C01N C028 C020 119.4(13) . . ?
C01N C028 H028 120.3 . . ?
C020 C028 H028 120.3 . . ?
C01V C029 H029 119.5 . . ?
C01V C029 C02F 121.0(12) . . ?
C02F C029 H029 119.5 . . ?
C023 C02A C026 118.5(13) . . ?
C023 C02A H02A 120.7 . . ?
C026 C02A H02A 120.7 . . ?
C01S C02B H02B 118.2 . . ?
C01S C02B C02I 123.6(16) . . ?
C02I C02B H02B 118.2 . . ?
C021 C02C H02C 119.7 . . ?
C027 C02C C021 120.7(13) . . ?
C027 C02C H02C 119.7 . . ?
C01U C02D H02D 120.6 . . ?
C02F C02D C01U 118.9(14) . . ?
C02F C02D H02D 120.6 . . ?
F00J C02E S002 107.2(15) . . ?
F00U C02E S002 114.8(14) . . ?
F00U C02E F00J 108.5(16) . . ?
F00U C02E F018 112(2) . . ?
F018 C02E S002 108.7(13) . . ?
F018 C02E F00J 105.1(16) . . ?
C029 C02F H02F 120.1 . . ?
C02D C02F C029 119.7(13) . . ?
C02D C02F H02F 120.1 . . ?
C01S C02G H02G 123.2 . . ?
C02J C02G C01S 113.6(19) . . ?
C02J C02G H02G 123.2 . . ?
C02B C02I H02I 120.1 . . ?
C02K C02I C02B 119.8(19) . . ?
C02K C02I H02I 120.1 . . ?
C02G C02J H02J 116.5 . . ?
C02G C02J C02K 127.0(19) . . ?
C02K C02J H02J 116.5 . . ?
C02I C02K C02J 118.0(16) . . ?
C02I C02K H02K 121.0 . . ?
C02J C02K H02K 121.0 . . ?

loop_
_geom_bond_atom_site_label_1
_geom_bond_atom_site_label_2
_geom_bond_distance
_geom_bond_site_symmetry_2
_geom_bond_publ_flag
S001 C00V 1.783(10) . ?
S001 C01D 1.766(11) . ?
S002 O00B 1.449(12) . ?
S002 O00F 1.399(11) . ?
S002 O01M 1.465(13) . ?
S002 C02E 1.841(18) . ?
O006 C00G 1.374(11) . ?
O006 C01P 1.433(14) . ?
N007 C00I 1.374(13) . ?
N007 C00O 1.447(13) . ?
N007 C00Q 1.351(13) . ?
N009 C00L 1.391(14) . ?
N009 C01G 1.392(14) . ?
N009 C01Z 1.452(16) . ?
N00A C00Y 1.398(14) . ?
N00A C013 1.398(15) . ?
N00A C017 1.451(12) . ?
N00C C011 1.408(14) . ?
N00C C01E 1.403(16) . ?
N00C C01F 1.444(14) . ?
N00D C019 1.393(15) . ?
N00D C01A 1.441(16) . ?
N00D C01S 1.417(17) . ?
C00E C00K 1.503(11) . ?
C00E C00P 1.406(12) . ?
C00E C00X 1.371(15) . ?
C00G C00H 1.449(14) . ?
C00G C016 1.354(16) . ?
C00H C00N 1.425(12) . ?
C00H C00Q 1.393(14) . ?
C00I C00K 1.363(14) . ?
C00I C00M 1.490(13) . ?
F00J C02E 1.38(2) . ?
C00K C00N 1.468(14) . ?
C00L C00V 1.428(14) . ?
C00L C016 1.385(14) . ?
C00M C00S 1.401(12) . ?
C00M C015 1.429(14) . ?
C00N C00V 1.389(14) . ?
C00O C00R 1.361(14) . ?
C00O C014 1.408(14) . ?
C00P H00P 0.9500 . ?
C00P C00W 1.395(14) . ?
C00Q H00Q 0.9500 . ?
C00R H00R 0.9500 . ?
C00R C010 1.397(14) . ?
C00S H00S 0.9500 . ?
C00S C00T 1.395(14) . ?
C00T H00T 0.9500 . ?
C00T C011 1.357(16) . ?
F00U C02E 1.23(2) . ?
C00W H00W 0.9500 . ?
C00W C017 1.383(15) . ?
C00X H00X 0.9500 . ?
C00X C01C 1.390(15) . ?
C00Y C012 1.455(13) . ?
C00Y C01K 1.352(18) . ?
C00Z H00Z 0.9500 . ?
C00Z C011 1.426(15) . ?
C00Z C015 1.369(16) . ?
C010 H010 0.9500 . ?
C010 C019 1.387(15) . ?
C012 H012 0.9500 . ?
C012 C01J 1.354(18) . ?
C013 C01B 1.383(16) . ?
C013 C01H 1.404(17) . ?
C014 H014 0.9500 . ?
C014 C01L 1.367(17) . ?
C015 H015 0.9500 . ?
C016 H016 0.9500 . ?
C017 C01C 1.416(14) . ?
F018 C02E 1.33(2) . ?
C019 C01L 1.420(17) . ?
C01A C022 1.370(19) . ?
C01A C023 1.389(18) . ?
C01B H01B 0.9500 . ?
C01B C01O 1.403(19) . ?
C01C H01C 0.9500 . ?
C01D C01G 1.376(16) . ?
C01D C01N 1.397(15) . ?
C01E C01U 1.396(18) . ?
C01E C01V 1.391(18) . ?
C01F C01I 1.397(19) . ?
C01F C021 1.379(18) . ?
C01G C01Q 1.418(15) . ?
C01H H01H 0.9500 . ?
C01H C01X 1.358(19) . ?
C01I H01I 0.9500 . ?
C01I C025 1.426(16) . ?
C01J H01J 0.9500 . ?
C01J C01W 1.34(2) . ?
C01K H01K 0.9500 . ?
C01K C01T 1.408(18) . ?
C01L H01L 0.9500 . ?
C01N H01N 0.9500 . ?
C01N C028 1.34(2) . ?
C01O H01O 0.9500 . ?
C01O C01Y 1.35(2) . ?
C01P H01A 0.9800 . ?
C01P H01D 0.9800 . ?
C01P H01E 0.9800 . ?
C01Q H01Q 0.9500 . ?
C01Q C020 1.379(19) . ?
C01S C02B 1.34(2) . ?
C01S C02G 1.485(19) . ?
C01T H01T 0.9500 . ?
C01T C01W 1.38(2) . ?
C01U H01U 0.9500 . ?
C01U C02D 1.41(2) . ?
C01V H01V 0.9500 . ?
C01V C029 1.386(19) . ?
C01W H01W 0.9500 . ?
C01X H01X 0.9500 . ?
C01X C01Y 1.39(2) . ?
C01Y H01Y 0.9500 . ?
C01Z H01F 0.9800 . ?
C01Z H01G 0.9800 . ?
C01Z H01M 0.9800 . ?
C020 H020 0.9500 . ?
C020 C028 1.39(2) . ?
C021 H021 0.9500 . ?
C021 C02C 1.42(2) . ?
C022 H022 0.9500 . ?
C022 C024 1.369(19) . ?
C023 H023 0.9500 . ?
C023 C02A 1.40(2) . ?
C024 H024 0.9500 . ?
C024 C026 1.33(2) . ?
C025 H025 0.9500 . ?
C025 C027 1.31(2) . ?
C026 H026 0.9500 . ?
C026 C02A 1.42(2) . ?
C027 H027 0.9500 . ?
C027 C02C 1.40(3) . ?
C028 H028 0.9500 . ?
C029 H029 0.9500 . ?
C029 C02F 1.40(3) . ?
C02A H02A 0.9500 . ?
C02B H02B 0.9500 . ?
C02B C02I 1.39(2) . ?
C02C H02C 0.9500 . ?
C02D H02D 0.9500 . ?
C02D C02F 1.37(2) . ?
C02F H02F 0.9500 . ?
C02G H02G 0.9500 . ?
C02G C02J 1.34(3) . ?
C02I H02I 0.9500 . ?
C02I C02K 1.31(3) . ?
C02J H02J 0.9500 . ?
C02J C02K 1.39(5) . ?
C02K H02K 0.9500 . ?

loop_
_geom_torsion_atom_site_label_1
_geom_torsion_atom_site_label_2
_geom_torsion_atom_site_label_3
_geom_torsion_atom_site_label_4
_geom_torsion
_geom_torsion_site_symmetry_1
_geom_torsion_site_symmetry_2
_geom_torsion_site_symmetry_3
_geom_torsion_site_symmetry_4
_geom_torsion_publ_flag
S001 C01D C01G N009 4.6(14) . . . . ?
S001 C01D C01G C01Q -173.3(8) . . . . ?
S001 C01D C01N C028 176.1(12) . . . . ?
O006 C00G C00H C00N -175.7(8) . . . . ?
O006 C00G C00H C00Q 7.7(12) . . . . ?
O006 C00G C016 C00L 176.4(9) . . . . ?
N007 C00I C00K C00E 177.6(8) . . . . ?
N007 C00I C00K C00N -5.2(14) . . . . ?
N007 C00I C00M C00S 112.8(10) . . . . ?
N007 C00I C00M C015 -62.3(12) . . . . ?
N007 C00O C00R C010 177.9(10) . . . . ?
N007 C00O C014 C01L -177.9(10) . . . . ?
N009 C00L C00V S001 5.4(12) . . . . ?
N009 C00L C00V C00N -167.2(8) . . . . ?
N009 C00L C016 C00G 173.9(9) . . . . ?
N009 C01G C01Q C020 -177.0(11) . . . . ?
N00A C00Y C012 C01J -178.5(10) . . . . ?
N00A C00Y C01K C01T 179.1(11) . . . . ?
N00A C013 C01B C01O -179.9(10) . . . . ?
N00A C013 C01H C01X 178.8(11) . . . . ?
N00A C017 C01C C00X -179.5(10) . . . . ?
O00B S002 C02E F00J 53.5(15) . . . . ?
O00B S002 C02E F00U 174.2(17) . . . . ?
O00B S002 C02E F018 -59.6(18) . . . . ?
N00C C01E C01U C02D 177.8(14) . . . . ?
N00C C01E C01V C029 -176.8(13) . . . . ?
N00C C01F C01I C025 178.9(12) . . . . ?
N00C C01F C021 C02C -176.4(13) . . . . ?
N00D C019 C01L C014 179.0(13) . . . . ?
N00D C01A C022 C024 176.9(11) . . . . ?
N00D C01A C023 C02A -178.0(12) . . . . ?
N00D C01S C02B C02I 176.3(15) . . . . ?
N00D C01S C02G C02J -177.5(18) . . . . ?
C00E C00K C00N C00H 179.8(8) . . . . ?
C00E C00K C00N C00V 2.9(14) . . . . ?
C00E C00P C00W C017 0.3(15) . . . . ?
C00E C00X C01C C017 -5.0(16) . . . . ?
O00F S002 C02E F00J 179.9(13) . . . . ?
O00F S002 C02E F00U -59(2) . . . . ?
O00F S002 C02E F018 66.8(17) . . . . ?
C00G C00H C00N C00K -174.2(8) . . . . ?
C00G C00H C00N C00V 2.9(13) . . . . ?
C00G C00H C00Q N007 171.8(9) . . . . ?
C00H C00G C016 C00L -3.1(15) . . . . ?
C00H C00N C00V S001 177.7(6) . . . . ?
C00H C00N C00V C00L -10.1(13) . . . . ?
C00I N007 C00O C00R -69.2(13) . . . . ?
C00I N007 C00O C014 108.9(11) . . . . ?
C00I N007 C00Q C00H 2.2(13) . . . . ?
C00I C00K C00N C00H 2.7(12) . . . . ?
C00I C00K C00N C00V -174.1(9) . . . . ?
C00I C00M C00S C00T -173.2(9) . . . . ?
C00I C00M C015 C00Z 172.7(9) . . . . ?
C00K C00E C00P C00W -179.6(9) . . . . ?
C00K C00E C00X C01C -178.0(10) . . . . ?
C00K C00I C00M C00S -63.2(13) . . . . ?
C00K C00I C00M C015 121.7(10) . . . . ?
C00K C00N C00V S001 -5.7(13) . . . . ?
C00K C00N C00V C00L 166.6(9) . . . . ?
C00L N009 C01G C01D 34.0(14) . . . . ?
C00L N009 C01G C01Q -148.3(10) . . . . ?
C00M C00I C00K C00E -6.6(13) . . . . ?
C00M C00I C00K C00N 170.6(8) . . . . ?
C00M C00S C00T C011 0.5(16) . . . . ?
C00N C00H C00Q N007 -4.7(13) . . . . ?
C00O N007 C00I C00K -179.4(9) . . . . ?
C00O N007 C00I C00M 4.5(13) . . . . ?
C00O N007 C00Q C00H -175.8(8) . . . . ?
C00O C00R C010 C019 0.6(17) . . . . ?
C00O C014 C01L C019 -0.7(19) . . . . ?
C00P C00E C00K C00I 97.1(11) . . . . ?
C00P C00E C00K C00N -80.1(11) . . . . ?
C00P C00E C00X C01C 4.7(16) . . . . ?
C00P C00W C017 N00A -178.2(9) . . . . ?
C00P C00W C017 C01C -0.7(16) . . . . ?
C00Q N007 C00I C00K 2.7(13) . . . . ?
C00Q N007 C00I C00M -173.4(8) . . . . ?
C00Q N007 C00O C00R 108.9(10) . . . . ?
C00Q N007 C00O C014 -73.1(12) . . . . ?
C00Q C00H C00N C00K 2.2(12) . . . . ?
C00Q C00H C00N C00V 179.3(8) . . . . ?
C00R C00O C014 C01L 0.1(17) . . . . ?
C00R C010 C019 N00D -178.9(11) . . . . ?
C00R C010 C019 C01L -1.2(18) . . . . ?
C00S C00M C015 C00Z -2.5(15) . . . . ?
C00S C00T C011 N00C 178.8(10) . . . . ?
C00S C00T C011 C00Z -2.4(15) . . . . ?
C00V S001 C01D C01G -29.1(10) . . . . ?
C00V S001 C01D C01N 158.7(10) . . . . ?
C00V C00L C016 C00G -4.3(15) . . . . ?
C00W C017 C01C C00X 3.0(17) . . . . ?
C00X C00E C00K C00I -80.2(12) . . . . ?
C00X C00E C00K C00N 102.6(11) . . . . ?
C00X C00E C00P C00W -2.2(15) . . . . ?
C00Y N00A C013 C01B 28.0(16) . . . . ?
C00Y N00A C013 C01H -154.1(11) . . . . ?
C00Y N00A C017 C00W 54.5(14) . . . . ?
C00Y N00A C017 C01C -123.1(11) . . . . ?
C00Y C012 C01J C01W -2.4(17) . . . . ?
C00Y C01K C01T C01W 1.4(18) . . . . ?
C010 C019 C01L C014 1(2) . . . . ?
C011 N00C C01E C01U -146.5(13) . . . . ?
C011 N00C C01E C01V 30.9(19) . . . . ?
C011 N00C C01F C01I 55.9(16) . . . . ?
C011 N00C C01F C021 -127.2(13) . . . . ?
C011 C00Z C015 C00M 0.6(16) . . . . ?
C012 C00Y C01K C01T -4.3(17) . . . . ?
C012 C01J C01W C01T -0.8(18) . . . . ?
C013 N00A C00Y C012 34.9(16) . . . . ?
C013 N00A C00Y C01K -148.6(11) . . . . ?
C013 N00A C017 C00W -131.1(11) . . . . ?
C013 N00A C017 C01C 51.3(15) . . . . ?
C013 C01B C01O C01Y -1.4(18) . . . . ?
C013 C01H C01X C01Y 4(2) . . . . ?
C014 C00O C00R C010 -0.1(16) . . . . ?
C015 C00M C00S C00T 2.0(15) . . . . ?
C015 C00Z C011 N00C -179.3(10) . . . . ?
C015 C00Z C011 C00T 1.9(16) . . . . ?
C016 C00G C00H C00N 3.8(13) . . . . ?
C016 C00G C00H C00Q -172.8(9) . . . . ?
C016 C00L C00V S001 -176.4(7) . . . . ?
C016 C00L C00V C00N 11.0(13) . . . . ?
C017 N00A C00Y C012 -150.9(10) . . . . ?
C017 N00A C00Y C01K 25.5(16) . . . . ?
C017 N00A C013 C01B -145.9(10) . . . . ?
C017 N00A C013 C01H 32.0(15) . . . . ?
C019 N00D C01A C022 126.5(13) . . . . ?
C019 N00D C01A C023 -57.6(17) . . . . ?
C019 N00D C01S C02B -47(2) . . . . ?
C019 N00D C01S C02G 128.8(15) . . . . ?
C01A N00D C019 C010 -27.3(19) . . . . ?
C01A N00D C019 C01L 155.0(13) . . . . ?
C01A N00D C01S C02B 136.3(16) . . . . ?
C01A N00D C01S C02G -47.4(19) . . . . ?
C01A C022 C024 C026 1(2) . . . . ?
C01A C023 C02A C026 2(2) . . . . ?
C01B C013 C01H C01X -3.3(17) . . . . ?
C01B C01O C01Y C01X 2(2) . . . . ?
C01D S001 C00V C00L 23.6(8) . . . . ?
C01D S001 C00V C00N -164.1(8) . . . . ?
C01D C01G C01Q C020 0.8(17) . . . . ?
C01D C01N C028 C020 -6(2) . . . . ?
C01E N00C C011 C00T -143.2(12) . . . . ?
C01E N00C C011 C00Z 38.0(17) . . . . ?
C01E N00C C01F C01I -125.7(13) . . . . ?
C01E N00C C01F C021 51.2(17) . . . . ?
C01E C01U C02D C02F 2(3) . . . . ?
C01E C01V C029 C02F -4(3) . . . . ?
C01F N00C C011 C00T 35.1(16) . . . . ?
C01F N00C C011 C00Z -143.7(11) . . . . ?
C01F N00C C01E C01U 35.2(19) . . . . ?
C01F N00C C01E C01V -147.4(13) . . . . ?
C01F C01I C025 C027 -4(2) . . . . ?
C01F C021 C02C C027 -1(2) . . . . ?
C01G N009 C00L C00V -39.3(14) . . . . ?
C01G N009 C00L C016 142.5(10) . . . . ?
C01G C01D C01N C028 4(2) . . . . ?
C01G C01Q C020 C028 -3(2) . . . . ?
C01H C013 C01B C01O 2.2(16) . . . . ?
C01H C01X C01Y C01O -3(2) . . . . ?
C01I C01F C021 C02C 0(2) . . . . ?
C01I C025 C027 C02C 3(2) . . . . ?
C01K C00Y C012 C01J 4.8(15) . . . . ?
C01K C01T C01W C01J 1.4(17) . . . . ?
O01M S002 C02E F00J -61.0(15) . . . . ?
O01M S002 C02E F00U 60(2) . . . . ?
O01M S002 C02E F018 -174.2(15) . . . . ?
C01N C01D C01G N009 176.6(11) . . . . ?
C01N C01D C01G C01Q -1.3(16) . . . . ?
C01P O006 C00G C00H -172.8(8) . . . . ?
C01P O006 C00G C016 7.6(15) . . . . ?
C01Q C020 C028 C01N 5(2) . . . . ?
C01S N00D C019 C010 156.6(13) . . . . ?
C01S N00D C019 C01L -21(2) . . . . ?
C01S N00D C01A C022 -57.2(17) . . . . ?
C01S N00D C01A C023 118.7(14) . . . . ?
C01S C02B C02I C02K 2(3) . . . . ?
C01S C02G C02J C02K 0(4) . . . . ?
C01U C01E C01V C029 1(2) . . . . ?
C01U C02D C02F C029 -6(3) . . . . ?
C01V C01E C01U C02D 0(2) . . . . ?
C01V C029 C02F C02D 7(3) . . . . ?
C01Z N009 C00L C00V 155.0(10) . . . . ?
C01Z N009 C00L C016 -23.2(14) . . . . ?
C01Z N009 C01G C01D -160.6(11) . . . . ?
C01Z N009 C01G C01Q 17.2(15) . . . . ?
C021 C01F C01I C025 2(2) . . . . ?
C022 C01A C023 C02A -2.1(19) . . . . ?
C022 C024 C026 C02A -1(2) . . . . ?
C023 C01A C022 C024 1.0(18) . . . . ?
C024 C026 C02A C023 0(2) . . . . ?
C025 C027 C02C C021 -1(2) . . . . ?
C02B C01S C02G C02J -1(3) . . . . ?
C02B C02I C02K C02J -3(4) . . . . ?
C02G C01S C02B C02I 0(3) . . . . ?
C02G C02J C02K C02I 2(5) . . . . ?
